data_7131561
loop_
_publ_author_name
'Thai-Savard, L&#xe9;a'
'Charette, Andr&#xe9; B'

_publ_section_title
;
 Synthesis of 2-substituted bicyclo[1.1.0]butanes <i>via</i>
 zincocyclopropanation using bromoform as the carbenoid precursor.
;
_journal_issue 35
_journal_name_full 'Chemical communications (Cambridge, England)'
_journal_page_first 5273
_journal_page_last 5276
_journal_paper_doi 10.1039/d3cc00335c
_journal_volume 59
_journal_year 2023
_chemical_formula_moiety 'C21 H23 N3 O2'
_chemical_formula_sum 'C21 H23 N3 O2'
_chemical_formula_weight 349.42
_chemical_melting_point 337
_space_group_crystal_system monoclinic
_space_group_IT_number 14
_space_group_name_Hall '-P 2yn'
_space_group_name_H-M_alt 'P 1 21/n 1'
_atom_sites_solution_hydrogens geom
_atom_sites_solution_primary dual
_audit_creation_date 2022-05-10
_audit_creation_method
;
FinalCif V104 by Daniel Kratzert, Freiburg 2022,
https://dkratzert.de/finalcif.html
;
_audit_update_record
;
2022-05-26 deposited with the CCDC.	2023-04-04 downloaded from the CCDC.
;
_cell_angle_alpha 90
_cell_angle_beta 97.548(2)
_cell_angle_gamma 90
_cell_formula_units_Z 4
_cell_length_a 15.3404(6)
_cell_length_b 5.5177(2)
_cell_length_c 21.3195(8)
_cell_measurement_reflns_used 7985
_cell_measurement_temperature 150
_cell_measurement_theta_max 55.511
_cell_measurement_theta_min 3.304
_cell_volume 1788.93(12)
_computing_cell_refinement
;
SAINT (2020) V8.40B; Integration Software for Single Crystal Data.
Bruker AXS Inc., Madison, WI 53719-1173.
;
_computing_data_collection
;
APEX 3 (2019) Bruker AXS Inc., Madison, WI 53719-1173.
;
_computing_data_reduction
;
SAINT (2020) V8.40B; Integration Software for Single Crystal Data.
Bruker AXS Inc., Madison, WI 53719-1173.
;
_computing_molecular_graphics 'Olex2 1.3 (Dolomanov et al., 2009)'
_computing_publication_material 'Olex2 1.3 (Dolomanov et al., 2009)'
_computing_structure_refinement 'XL  (Sheldrick, 2008)'
_computing_structure_solution 'XT  (Sheldrick, 2015)'
_diffrn_ambient_temperature 150
_diffrn_detector 'CMOS Area detector'
_diffrn_detector_area_resol_mean 10.42
_diffrn_detector_type 'Bruker CMOS Photon III '
_diffrn_measured_fraction_theta_full 1.000
_diffrn_measured_fraction_theta_max 0.992
_diffrn_measurement_device 'k-geometry diffractometer'
_diffrn_measurement_device_type 'Bruker Venture Metaljet'
_diffrn_measurement_method '\w and \f scans'
_diffrn_radiation_collimation 'Focusing mirrors'
_diffrn_radiation_monochromator 'Helios MX Mirror Optics'
_diffrn_radiation_probe x-ray
_diffrn_radiation_type 'Ga K\a'
_diffrn_radiation_wavelength 1.34139
_diffrn_reflns_av_R_equivalents 0.0331
_diffrn_reflns_av_unetI/netI 0.0309
_diffrn_reflns_Laue_measured_fraction_full 1.000
_diffrn_reflns_Laue_measured_fraction_max 0.992
_diffrn_reflns_limit_h_max 18
_diffrn_reflns_limit_h_min -18
_diffrn_reflns_limit_k_max 6
_diffrn_reflns_limit_k_min -6
_diffrn_reflns_limit_l_max 25
_diffrn_reflns_limit_l_min -26
_diffrn_reflns_number 16661
_diffrn_reflns_point_group_measured_fraction_full 1.000
_diffrn_reflns_point_group_measured_fraction_max 0.992
_diffrn_reflns_theta_full 53.594
_diffrn_reflns_theta_max 55.915
_diffrn_reflns_theta_min 3.303
_diffrn_source 'Metal Jet'
_diffrn_source_current 2.86
_diffrn_source_power 0.1993706
_diffrn_source_target Ga
_diffrn_source_type 'Gallium Liquid Metal Jet Source'
_diffrn_source_voltage 69.71
_exptl_absorpt_coefficient_mu 0.431
_exptl_absorpt_correction_T_max 0.6573
_exptl_absorpt_correction_T_min 0.6005
_exptl_absorpt_correction_type multi-scan
_exptl_absorpt_process_details
;
SADABS-2016/2 (Bruker,2016/2) was used for absorption correction.
wR2(int) was 0.0831 before and 0.0450 after correction.
The Ratio of minimum to maximum transmission is 0.9136.
The \l/2 correction factor is Not present.
;
_exptl_crystal_colour 'clear light colourless'
_exptl_crystal_colour_lustre clear
_exptl_crystal_colour_modifier light
_exptl_crystal_colour_primary colourless
_exptl_crystal_density_diffrn 1.297
_exptl_crystal_description needle
_exptl_crystal_F_000 744
_exptl_crystal_recrystallization_method 'crystallised from Et2O/Hexanes'
_exptl_crystal_size_max 0.4
_exptl_crystal_size_mid 0.02
_exptl_crystal_size_min 0.02
_refine_diff_density_max 0.190
_refine_diff_density_min -0.198
_refine_diff_density_rms 0.047
_refine_ls_extinction_method none
_refine_ls_goodness_of_fit_ref 1.054
_refine_ls_hydrogen_treatment constr
_refine_ls_matrix_type full
_refine_ls_number_parameters 236
_refine_ls_number_reflns 3493
_refine_ls_number_restraints 0
_refine_ls_restrained_S_all 1.054
_refine_ls_R_factor_all 0.0551
_refine_ls_R_factor_gt 0.0379
_refine_ls_shift/su_max 0.000
_refine_ls_shift/su_mean 0.000
_refine_ls_structure_factor_coef Fsqd
_refine_ls_weighting_details 'w=1/[\s^2^(Fo^2^)+(0.0556P)^2^+0.3054P] where P=(Fo^2^+2Fc^2^)/3'
_refine_ls_weighting_scheme calc
_refine_ls_wR_factor_gt 0.0936
_refine_ls_wR_factor_ref 0.1021
_reflns_Friedel_coverage 0.000
_reflns_number_gt 2711
_reflns_number_total 3493
_reflns_threshold_expression 'I > 2\s(I)'
_cod_data_source_file d3cc00335c2.cif
_cod_data_source_block cha2562
_cod_depositor_comments
;
The following automatic conversions were performed:

data item '_diffrn_radiation_probe' value 'X-ray' was changed to
'x-ray' in accordance with the
/home/data/users/saulius/crontab/automatic-downloads/rss-feeds/RSC/lib/dictionaries/cif_core.dic
dictionary named 'cif_core.dic' version 2.4.2 last updated on
2011-04-26.

Automatic conversion script
Id: cif_fix_values 8170 2020-07-09 18:12:32Z antanas 

 Adding full bibliography for 7131560--7131561.cif.
;
_cod_database_code 7131561
_shelx_shelxl_version_number 2019/1
_olex2_exptl_crystal_mounting_method 'mounted on a cryoloop'
_olex2_refinement_description
;
1. Fixed Uiso
 At 1.2 times of:
  All C(H) groups, All C(H,H) groups
 At 1.5 times of:
  All C(H,H,H) groups
2.a Ternary CH refined with riding coordinates:
 C1(H1), C3(H3), C4(H4)
2.b Secondary CH2 refined with riding coordinates:
 C2(H2A,H2B), C14(H14A,H14B), C15(H15A,H15B)
2.c Aromatic/amide H refined with riding coordinates:
 C6(H6), C9(H9), C10(H10), C11(H11), C12(H12), C13(H13), C17(H17), C18(H18),
 C19(H19), C20(H20), C21(H21)
2.d Idealised Me refined as rotating group:
 C5(H5A,H5B,H5C)
;
_olex2_submission_original_sample_id ABC-LTS-1488
_olex2_submission_special_instructions 'No special instructions were received'
_shelx_space_group_comment
;
The symmetry employed for this shelxl refinement is uniquely defined
by the following loop, which should always be used as a source of
symmetry information in preference to the above space-group names.
They are only intended as comments.
;
_shelx_estimated_absorpt_t_min 0.846
_shelx_estimated_absorpt_t_max 0.991
_diffrn_measurement_ambient_temperature_device_make 'Oxford Cryostream 700'

loop_
_space_group_symop_operation_xyz
'x, y, z'
'-x+1/2, y+1/2, -z+1/2'
'-x, -y, -z'
'x-1/2, -y-1/2, z-1/2'

loop_
_atom_site_label
_atom_site_type_symbol
_atom_site_fract_x
_atom_site_fract_y
_atom_site_fract_z
_atom_site_U_iso_or_equiv
_atom_site_adp_type
_atom_site_occupancy
_atom_site_site_symmetry_order
_atom_site_calc_flag
_atom_site_refinement_flags_posn
_atom_site_refinement_flags_adp
_atom_site_refinement_flags_occupancy
_atom_site_disorder_assembly
_atom_site_disorder_group
O1 O 0.20977(6) 0.74850(17) 0.49399(4) 0.0306(2) Uani 1 1 d . . . . .
O2 O 0.45016(6) 0.62324(17) 0.42673(4) 0.0283(2) Uani 1 1 d . . . . .
N1 N 0.29062(7) 0.33350(19) 0.34242(5) 0.0219(3) Uani 1 1 d . . . . .
N2 N 0.29700(7) 0.0899(2) 0.34684(5) 0.0271(3) Uani 1 1 d . . . . .
N3 N 0.34484(7) 0.0179(2) 0.30317(5) 0.0264(3) Uani 1 1 d . . . . .
C1 C 0.25823(8) 0.4765(2) 0.39158(6) 0.0230(3) Uani 1 1 d . . . . .
H1 H 0.245452 0.641743 0.376217 0.028 Uiso 1 1 calc R U . . .
C2 C 0.18257(9) 0.3842(3) 0.42599(6) 0.0278(3) Uani 1 1 d . . . . .
H2A H 0.178143 0.208970 0.427693 0.033 Uiso 1 1 calc R U . . .
H2B H 0.126034 0.457399 0.411466 0.033 Uiso 1 1 calc R U . . .
C3 C 0.23144(9) 0.5004(3) 0.48706(6) 0.0274(3) Uani 1 1 d . . . . .
H3 H 0.231412 0.402451 0.525413 0.033 Uiso 1 1 calc R U . . .
C4 C 0.31672(8) 0.4851(3) 0.45627(6) 0.0239(3) Uani 1 1 d . . . . .
H4 H 0.343736 0.325734 0.465210 0.029 Uiso 1 1 calc R U . . .
C5 C 0.13413(10) 0.7797(3) 0.52460(8) 0.0409(4) Uani 1 1 d . . . . .
H5A H 0.085768 0.692376 0.501959 0.061 Uiso 1 1 calc R U . . .
H5B H 0.119694 0.948861 0.525537 0.061 Uiso 1 1 calc R U . . .
H5C H 0.145592 0.719099 0.567097 0.061 Uiso 1 1 calc R U . . .
C6 C 0.33473(8) 0.4171(2) 0.29645(6) 0.0222(3) Uani 1 1 d . . . . .
H6 H 0.340477 0.577479 0.284211 0.027 Uiso 1 1 calc R U . . .
C7 C 0.36943(8) 0.2156(2) 0.27145(6) 0.0221(3) Uani 1 1 d . . . . .
C8 C 0.42850(8) 0.2003(2) 0.22262(6) 0.0229(3) Uani 1 1 d . . . . .
C9 C 0.43012(9) 0.3850(3) 0.17834(6) 0.0272(3) Uani 1 1 d . . . . .
H9 H 0.390989 0.513900 0.178002 0.033 Uiso 1 1 calc R U . . .
C10 C 0.48952(9) 0.3784(3) 0.13478(7) 0.0314(3) Uani 1 1 d . . . . .
H10 H 0.490166 0.503130 0.105505 0.038 Uiso 1 1 calc R U . . .
C11 C 0.54781(9) 0.1879(3) 0.13448(7) 0.0326(3) Uani 1 1 d . . . . .
H11 H 0.587874 0.184565 0.105323 0.039 Uiso 1 1 calc R U . . .
C12 C 0.54623(9) 0.0022(3) 0.17780(7) 0.0321(3) Uani 1 1 d . . . . .
H12 H 0.585149 -0.126929 0.177523 0.039 Uiso 1 1 calc R U . . .
C13 C 0.48709(9) 0.0069(3) 0.22166(6) 0.0275(3) Uani 1 1 d . . . . .
H13 H 0.486394 -0.119121 0.250550 0.033 Uiso 1 1 calc R U . . .
C14 C 0.38632(8) 0.6768(3) 0.46767(6) 0.0264(3) Uani 1 1 d . . . . .
H14A H 0.361079 0.835900 0.458253 0.032 Uiso 1 1 calc R U . . .
H14B H 0.413105 0.674273 0.511486 0.032 Uiso 1 1 calc R U . . .
C15 C 0.51198(9) 0.8125(3) 0.42575(6) 0.0274(3) Uani 1 1 d . . . . .
H15A H 0.540081 0.843571 0.468455 0.033 Uiso 1 1 calc R U . . .
H15B H 0.481965 0.959287 0.409970 0.033 Uiso 1 1 calc R U . . .
C16 C 0.58071(8) 0.7473(2) 0.38437(6) 0.0250(3) Uani 1 1 d . . . . .
C17 C 0.65274(9) 0.8999(3) 0.38297(6) 0.0303(3) Uani 1 1 d . . . . .
H17 H 0.658398 1.037440 0.408399 0.036 Uiso 1 1 calc R U . . .
C18 C 0.71592(9) 0.8492(3) 0.34421(7) 0.0336(4) Uani 1 1 d . . . . .
H18 H 0.763584 0.952966 0.343606 0.040 Uiso 1 1 calc R U . . .
C19 C 0.70852(9) 0.6452(3) 0.30639(7) 0.0345(4) Uani 1 1 d . . . . .
H19 H 0.751169 0.610959 0.280436 0.041 Uiso 1 1 calc R U . . .
C20 C 0.63739(9) 0.4920(3) 0.30729(7) 0.0341(4) Uani 1 1 d . . . . .
H20 H 0.631990 0.354905 0.281702 0.041 Uiso 1 1 calc R U . . .
C21 C 0.57391(9) 0.5424(3) 0.34635(6) 0.0294(3) Uani 1 1 d . . . . .
H21 H 0.526476 0.437904 0.347001 0.035 Uiso 1 1 calc R U . . .

loop_
_atom_site_aniso_label
_atom_site_aniso_U_11
_atom_site_aniso_U_22
_atom_site_aniso_U_33
_atom_site_aniso_U_23
_atom_site_aniso_U_13
_atom_site_aniso_U_12
O1 0.0339(6) 0.0288(6) 0.0318(5) -0.0024(4) 0.0139(4) -0.0005(4)
O2 0.0250(5) 0.0298(6) 0.0309(5) -0.0065(4) 0.0066(4) -0.0036(4)
N1 0.0243(6) 0.0176(6) 0.0236(6) 0.0005(5) 0.0022(4) -0.0009(4)
N2 0.0333(6) 0.0181(6) 0.0300(6) 0.0006(5) 0.0048(5) -0.0010(5)
N3 0.0310(6) 0.0211(6) 0.0273(6) -0.0001(5) 0.0043(5) -0.0004(5)
C1 0.0251(7) 0.0201(7) 0.0240(7) -0.0007(5) 0.0043(5) 0.0010(5)
C2 0.0252(7) 0.0276(8) 0.0311(7) -0.0001(6) 0.0059(6) -0.0023(6)
C3 0.0319(7) 0.0260(8) 0.0250(7) 0.0025(6) 0.0063(6) -0.0008(6)
C4 0.0262(7) 0.0229(8) 0.0224(7) 0.0013(5) 0.0023(5) 0.0014(5)
C5 0.0428(9) 0.0419(10) 0.0425(9) -0.0055(8) 0.0220(7) -0.0001(7)
C6 0.0243(7) 0.0188(7) 0.0233(6) 0.0024(5) 0.0025(5) -0.0015(5)
C7 0.0233(7) 0.0189(7) 0.0227(6) -0.0001(6) -0.0016(5) -0.0014(5)
C8 0.0224(7) 0.0215(7) 0.0238(6) -0.0044(6) -0.0005(5) -0.0024(5)
C9 0.0284(7) 0.0235(8) 0.0296(7) -0.0002(6) 0.0036(6) 0.0014(6)
C10 0.0352(8) 0.0287(8) 0.0316(8) 0.0002(6) 0.0088(6) -0.0031(6)
C11 0.0296(8) 0.0350(9) 0.0351(8) -0.0069(7) 0.0113(6) -0.0041(6)
C12 0.0277(7) 0.0303(9) 0.0380(8) -0.0087(7) 0.0034(6) 0.0045(6)
C13 0.0301(7) 0.0229(8) 0.0286(7) -0.0013(6) -0.0001(6) 0.0012(6)
C14 0.0239(7) 0.0307(8) 0.0246(7) -0.0047(6) 0.0037(5) 0.0016(6)
C15 0.0237(7) 0.0276(8) 0.0300(7) -0.0040(6) 0.0004(5) -0.0013(6)
C16 0.0238(7) 0.0262(8) 0.0238(7) 0.0020(6) -0.0011(5) 0.0015(5)
C17 0.0316(8) 0.0284(8) 0.0307(7) -0.0036(6) 0.0028(6) -0.0024(6)
C18 0.0289(8) 0.0368(9) 0.0351(8) 0.0028(7) 0.0044(6) -0.0059(6)
C19 0.0296(8) 0.0417(10) 0.0334(8) 0.0005(7) 0.0091(6) 0.0025(7)
C20 0.0361(8) 0.0318(9) 0.0345(8) -0.0068(7) 0.0054(6) 0.0018(6)
C21 0.0255(7) 0.0298(8) 0.0324(7) -0.0017(6) 0.0018(6) -0.0019(6)

loop_
_atom_type_symbol
_atom_type_description
_atom_type_scat_dispersion_real
_atom_type_scat_dispersion_imag
_atom_type_scat_source
C C 0.0137 0.0067 'International Tables Vol C Tables 4.2.6.8 and 6.1.1.4'
H H 0.0000 0.0000 'International Tables Vol C Tables 4.2.6.8 and 6.1.1.4'
N N 0.0241 0.0134 'International Tables Vol C Tables 4.2.6.8 and 6.1.1.4'
O O 0.0389 0.0241 'International Tables Vol C Tables 4.2.6.8 and 6.1.1.4'

loop_
_geom_angle_atom_site_label_1
_geom_angle_atom_site_label_2
_geom_angle_atom_site_label_3
_geom_angle
_geom_angle_site_symmetry_1
_geom_angle_site_symmetry_3
_geom_angle_publ_flag
C5 O1 C3 112.49(11) . . ?
C15 O2 C14 111.87(10) . . ?
N2 N1 C1 121.30(10) . . ?
C6 N1 N2 110.73(10) . . ?
C6 N1 C1 126.39(11) . . ?
N3 N2 N1 106.99(10) . . ?
N2 N3 C7 108.96(11) . . ?
N1 C1 H1 109.7 . . ?
N1 C1 C2 121.05(11) . . ?
N1 C1 C4 116.62(10) . . ?
C2 C1 H1 109.7 . . ?
C2 C1 C4 88.31(9) . . ?
C4 C1 H1 109.7 . . ?
C1 C2 H2A 114.1 . . ?
C1 C2 H2B 114.1 . . ?
C1 C2 C3 87.24(10) . . ?
H2A C2 H2B 111.3 . . ?
C3 C2 H2A 114.1 . . ?
C3 C2 H2B 114.1 . . ?
O1 C3 C2 113.02(11) . . ?
O1 C3 H3 114.8 . . ?
O1 C3 C4 108.68(11) . . ?
C2 C3 H3 114.8 . . ?
C4 C3 C2 87.91(10) . . ?
C4 C3 H3 114.8 . . ?
C1 C4 H4 109.1 . . ?
C3 C4 C1 87.48(10) . . ?
C3 C4 H4 109.1 . . ?
C14 C4 C1 118.95(11) . . ?
C14 C4 C3 121.23(11) . . ?
C14 C4 H4 109.1 . . ?
O1 C5 H5A 109.5 . . ?
O1 C5 H5B 109.5 . . ?
O1 C5 H5C 109.5 . . ?
H5A C5 H5B 109.5 . . ?
H5A C5 H5C 109.5 . . ?
H5B C5 H5C 109.5 . . ?
N1 C6 H6 127.4 . . ?
N1 C6 C7 105.29(11) . . ?
C7 C6 H6 127.4 . . ?
N3 C7 C6 108.02(11) . . ?
N3 C7 C8 122.84(11) . . ?
C6 C7 C8 128.99(12) . . ?
C9 C8 C7 120.40(12) . . ?
C9 C8 C13 118.73(12) . . ?
C13 C8 C7 120.79(12) . . ?
C8 C9 H9 119.7 . . ?
C10 C9 C8 120.51(13) . . ?
C10 C9 H9 119.7 . . ?
C9 C10 H10 119.8 . . ?
C11 C10 C9 120.46(14) . . ?
C11 C10 H10 119.8 . . ?
C10 C11 H11 120.2 . . ?
C10 C11 C12 119.56(13) . . ?
C12 C11 H11 120.2 . . ?
C11 C12 H12 119.8 . . ?
C11 C12 C13 120.49(13) . . ?
C13 C12 H12 119.8 . . ?
C8 C13 H13 119.9 . . ?
C12 C13 C8 120.24(13) . . ?
C12 C13 H13 119.9 . . ?
O2 C14 C4 106.65(10) . . ?
O2 C14 H14A 110.4 . . ?
O2 C14 H14B 110.4 . . ?
C4 C14 H14A 110.4 . . ?
C4 C14 H14B 110.4 . . ?
H14A C14 H14B 108.6 . . ?
O2 C15 H15A 109.5 . . ?
O2 C15 H15B 109.5 . . ?
O2 C15 C16 110.83(11) . . ?
H15A C15 H15B 108.1 . . ?
C16 C15 H15A 109.5 . . ?
C16 C15 H15B 109.5 . . ?
C17 C16 C15 119.16(12) . . ?
C21 C16 C15 122.19(12) . . ?
C21 C16 C17 118.63(12) . . ?
C16 C17 H17 119.6 . . ?
C18 C17 C16 120.74(14) . . ?
C18 C17 H17 119.6 . . ?
C17 C18 H18 119.9 . . ?
C19 C18 C17 120.24(14) . . ?
C19 C18 H18 119.9 . . ?
C18 C19 H19 120.2 . . ?
C18 C19 C20 119.66(13) . . ?
C20 C19 H19 120.2 . . ?
C19 C20 H20 119.9 . . ?
C19 C20 C21 120.16(14) . . ?
C21 C20 H20 119.9 . . ?
C16 C21 C20 120.56(13) . . ?
C16 C21 H21 119.7 . . ?
C20 C21 H21 119.7 . . ?

loop_
_geom_bond_atom_site_label_1
_geom_bond_atom_site_label_2
_geom_bond_distance
_geom_bond_site_symmetry_2
_geom_bond_publ_flag
O1 C3 1.4212(17) . ?
O1 C5 1.4146(16) . ?
O2 C14 1.4257(15) . ?
O2 C15 1.4125(16) . ?
N1 N2 1.3502(15) . ?
N1 C1 1.4506(16) . ?
N1 C6 1.3436(16) . ?
N2 N3 1.3201(15) . ?
N3 C7 1.3628(17) . ?
C1 H1 0.9800 . ?
C1 C2 1.5390(17) . ?
C1 C4 1.5443(17) . ?
C2 H2A 0.9700 . ?
C2 H2B 0.9700 . ?
C2 C3 1.5531(19) . ?
C3 H3 0.9800 . ?
C3 C4 1.5410(18) . ?
C4 H4 0.9800 . ?
C4 C14 1.4998(18) . ?
C5 H5A 0.9600 . ?
C5 H5B 0.9600 . ?
C5 H5C 0.9600 . ?
C6 H6 0.9300 . ?
C6 C7 1.3705(18) . ?
C7 C8 1.4696(18) . ?
C8 C9 1.3916(19) . ?
C8 C13 1.3970(19) . ?
C9 H9 0.9300 . ?
C9 C10 1.3844(18) . ?
C10 H10 0.9300 . ?
C10 C11 1.381(2) . ?
C11 H11 0.9300 . ?
C11 C12 1.382(2) . ?
C12 H12 0.9300 . ?
C12 C13 1.3861(19) . ?
C13 H13 0.9300 . ?
C14 H14A 0.9700 . ?
C14 H14B 0.9700 . ?
C15 H15A 0.9700 . ?
C15 H15B 0.9700 . ?
C15 C16 1.5044(18) . ?
C16 C17 1.3926(19) . ?
C16 C21 1.387(2) . ?
C17 H17 0.9300 . ?
C17 C18 1.3823(19) . ?
C18 H18 0.9300 . ?
C18 C19 1.381(2) . ?
C19 H19 0.9300 . ?
C19 C20 1.382(2) . ?
C20 H20 0.9300 . ?
C20 C21 1.3901(19) . ?
C21 H21 0.9300 . ?

loop_
_geom_torsion_atom_site_label_1
_geom_torsion_atom_site_label_2
_geom_torsion_atom_site_label_3
_geom_torsion_atom_site_label_4
_geom_torsion
_geom_torsion_site_symmetry_1
_geom_torsion_site_symmetry_2
_geom_torsion_site_symmetry_3
_geom_torsion_site_symmetry_4
_geom_torsion_publ_flag
O1 C3 C4 C1 -91.21(11) . . . . ?
O1 C3 C4 C14 31.47(16) . . . . ?
O2 C15 C16 C17 -173.00(11) . . . . ?
O2 C15 C16 C21 8.42(18) . . . . ?
N1 N2 N3 C7 0.53(13) . . . . ?
N1 C1 C2 C3 142.80(12) . . . . ?
N1 C1 C4 C3 -146.84(11) . . . . ?
N1 C1 C4 C14 88.49(15) . . . . ?
N1 C6 C7 N3 0.12(14) . . . . ?
N1 C6 C7 C8 -175.58(12) . . . . ?
N2 N1 C1 C2 -37.79(17) . . . . ?
N2 N1 C1 C4 67.46(15) . . . . ?
N2 N1 C6 C7 0.21(14) . . . . ?
N2 N3 C7 C6 -0.41(14) . . . . ?
N2 N3 C7 C8 175.61(11) . . . . ?
N3 C7 C8 C9 159.62(12) . . . . ?
N3 C7 C8 C13 -23.62(18) . . . . ?
C1 N1 N2 N3 -167.01(10) . . . . ?
C1 N1 C6 C7 165.91(11) . . . . ?
C1 C2 C3 O1 86.94(12) . . . . ?
C1 C2 C3 C4 -22.49(10) . . . . ?
C1 C4 C14 O2 -67.07(15) . . . . ?
C2 C1 C4 C3 -22.62(10) . . . . ?
C2 C1 C4 C14 -147.29(12) . . . . ?
C2 C3 C4 C1 22.41(10) . . . . ?
C2 C3 C4 C14 145.09(12) . . . . ?
C3 C4 C14 O2 -173.14(11) . . . . ?
C4 C1 C2 C3 22.44(10) . . . . ?
C5 O1 C3 C2 86.81(14) . . . . ?
C5 O1 C3 C4 -177.34(11) . . . . ?
C6 N1 N2 N3 -0.46(13) . . . . ?
C6 N1 C1 C2 157.89(12) . . . . ?
C6 N1 C1 C4 -96.86(15) . . . . ?
C6 C7 C8 C9 -25.3(2) . . . . ?
C6 C7 C8 C13 151.51(13) . . . . ?
C7 C8 C9 C10 175.96(12) . . . . ?
C7 C8 C13 C12 -175.99(12) . . . . ?
C8 C9 C10 C11 0.3(2) . . . . ?
C9 C8 C13 C12 0.83(19) . . . . ?
C9 C10 C11 C12 0.4(2) . . . . ?
C10 C11 C12 C13 -0.4(2) . . . . ?
C11 C12 C13 C8 -0.2(2) . . . . ?
C13 C8 C9 C10 -0.87(19) . . . . ?
C14 O2 C15 C16 177.66(10) . . . . ?
C15 O2 C14 C4 170.61(10) . . . . ?
C15 C16 C17 C18 -178.23(13) . . . . ?
C15 C16 C21 C20 178.04(13) . . . . ?
C16 C17 C18 C19 -0.2(2) . . . . ?
C17 C16 C21 C20 -0.6(2) . . . . ?
C17 C18 C19 C20 0.2(2) . . . . ?
C18 C19 C20 C21 -0.4(2) . . . . ?
C19 C20 C21 C16 0.5(2) . . . . ?
C21 C16 C17 C18 0.4(2) . . . . ?
